data_7111038
loop_
_publ_author_name
'Xiong, Ren-Gen'
'Zuo, Jing-Lin'
'You, Xiao-Zeng'
'Bai, Zhi-Ping'
'Abrahams, Brendan F.'
'Che, Chi-Ming'
'Fun, Hoong-Kun'

_publ_section_title
;
 Opto-electronic multifunctional chiral diamondoid-network coordination
 polymer: bis{4-[2-(4-pyridyl)ethenyl]benzoato}zinc with high thermal
 stability
;
_journal_issue 20
_journal_name_full 'Chemical Communications'
_journal_page_first 2061
_journal_paper_doi 10.1039/b004980h
_journal_year 2000
_chemical_compound_source synthesis
_chemical_formula_sum 'C28 H20 N2 O4 Zn'
_chemical_formula_weight 513.83
_chemical_name_systematic
; 
 ? 
;
_space_group_IT_number 5
_symmetry_cell_setting monoclinic
_symmetry_space_group_name_Hall 'C 2y'
_symmetry_space_group_name_H-M 'C 1 2 1'
_atom_sites_solution_hydrogens geom
_atom_sites_solution_primary direct
_atom_sites_solution_secondary difmap
_audit_creation_method SHELXL
_cell_angle_alpha 90.00
_cell_angle_beta 93.8150(10)
_cell_angle_gamma 90.00
_cell_formula_units_Z 4
_cell_length_a 21.4550(2)
_cell_length_b 8.8584(2)
_cell_length_c 13.2661(2)
_cell_measurement_reflns_used 6831
_cell_measurement_temperature 293(2)
_cell_measurement_theta_max 33.22
_cell_measurement_theta_min 1.37
_cell_volume 2515.73(7)
_computing_cell_refinement 'SAINT (Siemens, 1996)'
_computing_data_collection 'SMART (Siemens, 1996)'
_computing_data_reduction 'SAINT (Siemens, 1996)'
_computing_molecular_graphics 'SHELXTL (Sheldrick, 1996)'
_computing_publication_material
; SHELXTL (Sheldrick, 1996)
  PARST (Nardelli, 1995) 
;
_computing_structure_refinement 'SHELXTL (Sheldrick, 1996)'
_computing_structure_solution 'SHELXTL (Sheldrick, 1996)'
_diffrn_ambient_temperature 293(2)
_diffrn_measurement_device
;
Siemens SMART CCD area detector diffractometer 
;
_diffrn_measurement_method '\w scans'
_diffrn_radiation_monochromator graphite
_diffrn_radiation_source 'fine-focus sealed tube'
_diffrn_radiation_type MoK\a
_diffrn_radiation_wavelength 0.71073
_diffrn_reflns_av_R_equivalents 0.0304
_diffrn_reflns_av_sigmaI/netI 0.0587
_diffrn_reflns_limit_h_max 27
_diffrn_reflns_limit_h_min -27
_diffrn_reflns_limit_k_max 11
_diffrn_reflns_limit_k_min -10
_diffrn_reflns_limit_l_max 17
_diffrn_reflns_limit_l_min 0
_diffrn_reflns_number 8437
_diffrn_reflns_theta_max 27.49
_diffrn_reflns_theta_min 2.96
_exptl_absorpt_coefficient_mu 1.012
_exptl_absorpt_correction_T_max 0.868
_exptl_absorpt_correction_T_min 0.405
_exptl_absorpt_correction_type empirical
_exptl_absorpt_process_details 'SADABS (Sheldrick, 1996)'
_exptl_crystal_colour 'pale yellow'
_exptl_crystal_density_diffrn 1.357
_exptl_crystal_density_meas ?
_exptl_crystal_description plate
_exptl_crystal_F_000 1056
_exptl_crystal_size_max 0.62
_exptl_crystal_size_mid 0.38
_exptl_crystal_size_min 0.12
_refine_diff_density_max 2.044
_refine_diff_density_min -0.480
_refine_diff_density_rms 0.099
_refine_ls_abs_structure_details 'Flack H D (1983), Acta Cryst. A39, 876-881'
_refine_ls_abs_structure_Flack 0.08(2)
_refine_ls_extinction_method none
_refine_ls_goodness_of_fit_all 1.100
_refine_ls_goodness_of_fit_obs 1.146
_refine_ls_hydrogen_treatment 'riding model'
_refine_ls_matrix_type full
_refine_ls_number_parameters 317
_refine_ls_number_reflns 4927
_refine_ls_number_restraints 1
_refine_ls_restrained_S_all 1.100
_refine_ls_restrained_S_obs 1.146
_refine_ls_R_factor_all 0.0638
_refine_ls_R_factor_obs 0.0565
_refine_ls_shift/esd_max 0.000
_refine_ls_shift/esd_mean 0.000
_refine_ls_structure_factor_coef Fsqd
_refine_ls_weighting_details 'w=1/[\s^2^(Fo^2^)+(0.0703P)^2^+9.1449P] where P=(Fo^2^+2Fc^2^)/3'
_refine_ls_weighting_scheme calc
_refine_ls_wR_factor_all 0.1684
_refine_ls_wR_factor_obs 0.1638
_reflns_number_observed 4327
_reflns_number_total 4927
_reflns_observed_criterion >2sigma(I)
_cod_data_source_file b004980hsup1.cif
_cod_data_source_block B004980H
_cod_depositor_comments
;
The following automatic conversions were performed:

'_exptl_crystal_density_meas' value 'not measured' was changed to '?'
- the value is perceived as not measured.

Automatic conversion script
Id: cif_fix_values 3008 2015-01-20 13:52:24Z robertas 

The following automatic conversions were performed:

'_refine_ls_weighting_scheme' value 'calc
w=1/[\s^2^(Fo^2^)+(0.0703P)^2^+9.1449P] where P=(Fo^2^+2Fc^2^)/3' was
changed to 'calc'. New tag '_refine_ls_weighting_details' was
created. The value of the new tag was set to
'w=1/[\s^2^(Fo^2^)+(0.0703P)^2^+9.1449P] where P=(Fo^2^+2Fc^2^)/3'.

Automatic conversion script
Id: cif_fix_values 3143 2015-03-26 13:38:13Z robertas 
;
_cod_original_sg_symbol_H-M C2
_cod_database_code 7111038

loop_
_symmetry_equiv_pos_as_xyz
'x, y, z'
'-x, y, -z'
'x+1/2, y+1/2, z'
'-x+1/2, y+1/2, -z'

loop_
_atom_site_aniso_label
_atom_site_aniso_U_11
_atom_site_aniso_U_22
_atom_site_aniso_U_33
_atom_site_aniso_U_23
_atom_site_aniso_U_13
_atom_site_aniso_U_12
Zn1 0.0260(5) 0.0421(6) 0.0364(5) 0.000 0.0052(4) 0.000
Zn2 0.0280(5) 0.0421(6) 0.0361(5) 0.000 0.0074(4) 0.000
O1 0.052(3) 0.074(4) 0.074(4) -0.003(3) 0.016(2) 0.023(3)
O2 0.089(4) 0.088(5) 0.063(3) 0.002(3) 0.035(3) 0.027(4)
O3 0.051(3) 0.062(4) 0.068(3) -0.008(3) 0.005(2) -0.018(3)
O4 0.097(4) 0.135(7) 0.053(3) -0.013(4) 0.008(3) -0.062(5)
N1 0.036(3) 0.049(3) 0.051(3) -0.007(3) 0.014(2) 0.006(2)
N2 0.034(3) 0.045(3) 0.053(3) -0.003(3) 0.005(2) -0.009(2)
C1 0.040(3) 0.045(4) 0.072(5) -0.006(4) 0.023(3) 0.001(3)
C2 0.041(3) 0.047(4) 0.054(4) -0.006(3) 0.014(3) 0.006(3)
C3 0.063(5) 0.064(5) 0.070(5) 0.006(4) 0.017(4) 0.020(4)
C4 0.058(4) 0.066(6) 0.088(6) 0.003(4) 0.012(4) 0.024(4)
C5 0.047(4) 0.056(5) 0.077(5) -0.018(4) 0.025(3) -0.002(3)
C6 0.047(4) 0.087(7) 0.072(5) -0.022(5) 0.017(3) 0.012(4)
C7 0.049(4) 0.071(5) 0.047(4) -0.010(4) 0.008(3) 0.012(3)
C8 0.043(4) 0.068(6) 0.108(7) -0.026(5) 0.024(4) 0.000(3)
C9 0.059(5) 0.061(5) 0.090(6) -0.019(5) 0.024(4) 0.001(4)
C10 0.042(3) 0.055(4) 0.066(4) -0.016(4) 0.017(3) -0.003(3)
C11 0.047(4) 0.070(5) 0.054(4) -0.011(4) 0.018(3) 0.000(3)
C12 0.042(3) 0.060(4) 0.051(4) -0.006(3) 0.010(3) 0.001(3)
C13 0.068(5) 0.081(6) 0.049(4) 0.014(4) 0.015(3) 0.033(4)
C14 0.060(5) 0.078(6) 0.076(5) 0.008(5) 0.014(4) 0.030(4)
C15 0.042(3) 0.051(4) 0.051(4) 0.003(4) -0.006(3) -0.009(3)
C16 0.038(3) 0.048(4) 0.051(4) 0.007(3) 0.001(3) -0.008(3)
C17 0.050(4) 0.058(5) 0.052(4) 0.000(3) 0.006(3) -0.013(3)
C18 0.040(3) 0.055(4) 0.068(4) 0.006(4) 0.006(3) -0.009(3)
C19 0.039(3) 0.048(5) 0.071(5) -0.006(4) 0.001(3) -0.006(3)
C20 0.054(4) 0.086(7) 0.078(6) -0.033(5) 0.021(4) -0.030(4)
C21 0.055(4) 0.074(6) 0.074(5) -0.019(5) 0.020(4) -0.024(4)
C22 0.046(4) 0.057(5) 0.077(5) -0.013(4) 0.010(3) -0.005(3)
C23 0.053(4) 0.051(5) 0.063(4) -0.013(4) 0.003(3) -0.009(3)
C24 0.036(3) 0.048(4) 0.056(4) -0.007(3) -0.002(3) -0.005(3)
C25 0.048(4) 0.067(5) 0.057(4) -0.019(4) 0.009(3) -0.011(3)
C26 0.042(3) 0.048(4) 0.058(4) -0.008(3) 0.010(3) -0.008(3)
C27 0.055(4) 0.069(5) 0.060(5) 0.000(4) 0.014(3) -0.019(4)
C28 0.053(4) 0.073(6) 0.059(4) 0.004(4) 0.008(3) -0.028(4)

loop_
_atom_site_label
_atom_site_type_symbol
_atom_site_fract_x
_atom_site_fract_y
_atom_site_fract_z
_atom_site_U_iso_or_equiv
_atom_site_thermal_displace_type
_atom_site_occupancy
_atom_site_calc_flag
_atom_site_refinement_flags
Zn1 Zn 1.5000 1.50718(10) 0.0000 0.0347(3) Uani 1 d S
Zn2 Zn 2.0000 2.58007(10) 0.5000 0.0352(3) Uani 1 d S
O1 O 1.9474(2) 0.6405(7) -0.3794(4) 0.0660(15) Uani 1 d .
O2 O 1.9195(3) 0.7507(8) -0.5196(4) 0.079(2) Uani 1 d .
O3 O 1.5529(2) 1.6169(7) 0.1007(4) 0.060(2) Uani 1 d .
O4 O 1.6054(3) 1.6474(10) -0.0347(4) 0.095(2) Uani 1 d .
N1 N 1.5440(2) 1.3498(7) -0.0870(4) 0.0448(12) Uani 1 d .
N2 N 1.9473(2) 2.4196(7) 0.4170(4) 0.0440(13) Uani 1 d .
C1 C 1.9140(3) 0.7318(8) -0.4270(6) 0.051(2) Uani 1 d .
C2 C 1.8637(3) 0.8144(8) -0.3762(5) 0.0469(15) Uani 1 d .
C3 C 1.8195(4) 0.8978(10) -0.4299(7) 0.065(2) Uani 1 d .
H3A H 1.8205(4) 0.9046(10) -0.4997(7) 0.078 Uiso 1 calc R
C4 C 1.7727(4) 0.9735(10) -0.3809(7) 0.070(2) Uani 1 d .
H4A H 1.7424(4) 1.0282(10) -0.4186(7) 0.084 Uiso 1 calc R
C5 C 1.7713(3) 0.9672(9) -0.2777(7) 0.059(2) Uani 1 d .
C6 C 1.8169(4) 0.8855(11) -0.2240(7) 0.068(2) Uani 1 d .
H6A H 1.8167(4) 0.8818(11) -0.1540(7) 0.082 Uiso 1 calc R
C7 C 1.8631(3) 0.8086(10) -0.2711(5) 0.055(2) Uani 1 d .
H7A H 1.8933(3) 0.7539(10) -0.2332(5) 0.066 Uiso 1 calc R
C8 C 1.7236(4) 1.0424(10) -0.2203(8) 0.072(3) Uani 1 d .
H8A H 1.7284(4) 1.0345(10) -0.1503(8) 0.087 Uiso 1 calc R
C9 C 1.6765(4) 1.1168(11) -0.2563(8) 0.069(2) Uani 1 d .
H9A H 1.6710(4) 1.1252(11) -0.3262(8) 0.083 Uiso 1 calc R
C10 C 1.6296(3) 1.1916(9) -0.1951(6) 0.054(2) Uani 1 d .
C11 C 1.5866(3) 1.2880(10) -0.2423(6) 0.056(2) Uani 1 d .
H11A H 1.5856(3) 1.3015(10) -0.3119(6) 0.068 Uiso 1 calc R
C12 C 1.5452(3) 1.3638(9) -0.1864(5) 0.051(2) Uani 1 d .
H12A H 1.5165(3) 1.4283(9) -0.2198(5) 0.061 Uiso 1 calc R
C13 C 1.5830(4) 1.2531(11) -0.0410(6) 0.065(2) Uani 1 d .
H13A H 1.5806(4) 1.2376(11) 0.0279(6) 0.078 Uiso 1 calc R
C14 C 1.6274(4) 1.1735(11) -0.0905(7) 0.071(2) Uani 1 d .
H14A H 1.6551(4) 1.1092(11) -0.0550(7) 0.085 Uiso 1 calc R
C15 C 1.5983(3) 1.6714(9) 0.0552(6) 0.048(2) Uani 1 d .
C16 C 1.6433(3) 1.7746(9) 0.1134(5) 0.0458(15) Uani 1 d .
C17 C 1.6943(3) 1.8315(9) 0.0656(5) 0.053(2) Uani 1 d .
H17A H 1.6999(3) 1.8065(9) -0.0013(5) 0.064 Uiso 1 calc R
C18 C 1.7366(3) 1.9255(9) 0.1183(6) 0.054(2) Uani 1 d .
H18A H 1.7699(3) 1.9650(9) 0.0854(6) 0.065 Uiso 1 calc R
C19 C 1.7305(3) 1.9622(9) 0.2190(6) 0.053(2) Uani 1 d .
C20 C 1.6781(4) 1.9040(12) 0.2635(7) 0.072(3) Uani 1 d .
H20A H 1.6714(4) 1.9309(12) 0.3296(7) 0.086 Uiso 1 calc R
C21 C 1.6361(4) 1.8086(11) 0.2130(7) 0.067(2) Uani 1 d .
H21A H 1.6032(4) 1.7676(11) 0.2460(7) 0.080 Uiso 1 calc R
C22 C 1.7737(3) 2.0610(10) 0.2794(6) 0.060(2) Uani 1 d .
H22A H 1.7632(3) 2.0868(10) 0.3441(6) 0.072 Uiso 1 calc R
C23 C 1.8256(3) 2.1147(9) 0.2484(6) 0.056(2) Uani 1 d .
H23A H 1.8365(3) 2.0882(9) 0.1841(6) 0.067 Uiso 1 calc R
C24 C 1.8684(3) 2.2155(9) 0.3097(6) 0.047(2) Uani 1 d .
C25 C 1.9176(3) 2.2841(9) 0.2657(6) 0.057(2) Uani 1 d .
H25A H 1.9256(3) 2.2624(9) 0.1992(6) 0.068 Uiso 1 calc R
C26 C 1.9552(3) 2.3858(8) 0.3217(5) 0.049(2) Uani 1 d .
H26A H 1.9876(3) 2.4326(8) 0.2905(5) 0.059 Uiso 1 calc R
C27 C 1.9010(4) 2.3496(11) 0.4614(6) 0.061(2) Uani 1 d .
H27A H 1.8954(4) 2.3711(11) 0.5288(6) 0.073 Uiso 1 calc R
C28 C 1.8613(3) 2.2469(10) 0.4119(6) 0.061(2) Uani 1 d .
H28A H 1.8303(3) 2.1993(10) 0.4460(6) 0.074 Uiso 1 calc R

loop_
_atom_type_symbol
_atom_type_description
_atom_type_scat_dispersion_real
_atom_type_scat_dispersion_imag
_atom_type_scat_source
C C 0.0033 0.0016 'International Tables Vol C Tables 4.2.6.8 and 6.1.1.4'
H H 0.0000 0.0000 'International Tables Vol C Tables 4.2.6.8 and 6.1.1.4'
N N 0.0061 0.0033 'International Tables Vol C Tables 4.2.6.8 and 6.1.1.4'
O O 0.0106 0.0060 'International Tables Vol C Tables 4.2.6.8 and 6.1.1.4'
Zn Zn 0.2839 1.4301 'International Tables Vol C Tables 4.2.6.8 and 6.1.1.4'

loop_
_geom_angle_atom_site_label_1
_geom_angle_atom_site_label_2
_geom_angle_atom_site_label_3
_geom_angle
_geom_angle_site_symmetry_1
_geom_angle_site_symmetry_3
O3 Zn1 O3 120.3(4) . 2_855
O3 Zn1 N1 116.7(2) . .
O3 Zn1 N1 102.7(2) 2_855 .
O3 Zn1 N1 102.7(2) . 2_855
O3 Zn1 N1 116.7(2) 2_855 2_855
N1 Zn1 N1 95.7(3) . 2_855
N2 Zn2 N2 94.0(3) . 2_956
N2 Zn2 O1 94.1(2) . 2_975
N2 Zn2 O1 106.1(2) 2_956 2_975
N2 Zn2 O1 106.1(2) . 1_576
N2 Zn2 O1 94.1(2) 2_956 1_576
O1 Zn2 O1 150.3(4) 2_975 1_576
N2 Zn2 O2 90.6(2) . 1_576
N2 Zn2 O2 152.4(2) 2_956 1_576
O1 Zn2 O2 100.7(2) 2_975 1_576
O1 Zn2 O2 58.5(2) 1_576 1_576
N2 Zn2 O2 152.4(2) . 2_975
N2 Zn2 O2 90.6(2) 2_956 2_975
O1 Zn2 O2 58.5(2) 2_975 2_975
O1 Zn2 O2 100.7(2) 1_576 2_975
O2 Zn2 O2 97.7(4) 1_576 2_975
N2 Zn2 C1 100.4(2) . 1_576
N2 Zn2 C1 123.0(2) 2_956 1_576
O1 Zn2 C1 127.1(3) 2_975 1_576
O1 Zn2 C1 28.9(2) 1_576 1_576
O2 Zn2 C1 29.6(2) 1_576 1_576
O2 Zn2 C1 99.8(2) 2_975 1_576
N2 Zn2 C1 123.0(2) . 2_975
N2 Zn2 C1 100.4(2) 2_956 2_975
O1 Zn2 C1 28.9(2) 2_975 2_975
O1 Zn2 C1 127.1(3) 1_576 2_975
O2 Zn2 C1 99.8(2) 1_576 2_975
O2 Zn2 C1 29.6(2) 2_975 2_975
C1 Zn2 C1 115.7(3) 1_576 2_975
C1 O1 Zn2 95.8(4) . 1_534
C1 O2 Zn2 85.4(4) . 1_534
C15 O3 Zn1 107.0(5) . .
C13 N1 C12 117.9(6) . .
C13 N1 Zn1 118.5(5) . .
C12 N1 Zn1 121.9(5) . .
C26 N2 C27 117.5(6) . .
C26 N2 Zn2 124.0(4) . .
C27 N2 Zn2 118.4(5) . .
O1 C1 O2 120.2(6) . .
O1 C1 C2 120.2(7) . .
O2 C1 C2 119.5(7) . .
O1 C1 Zn2 55.3(3) . 1_534
O2 C1 Zn2 65.0(4) . 1_534
C2 C1 Zn2 175.4(6) . 1_534
C3 C2 C7 119.3(6) . .
C3 C2 C1 121.7(7) . .
C7 C2 C1 119.0(6) . .
C2 C3 C4 120.7(8) . .
C5 C4 C3 120.4(7) . .
C4 C5 C6 118.4(7) . .
C4 C5 C8 123.9(8) . .
C6 C5 C8 117.7(8) . .
C5 C6 C7 122.0(8) . .
C6 C7 C2 119.1(7) . .
C9 C8 C5 127.0(10) . .
C8 C9 C10 125.1(9) . .
C11 C10 C14 117.0(6) . .
C11 C10 C9 119.0(7) . .
C14 C10 C9 123.9(8) . .
C12 C11 C10 119.8(7) . .
N1 C12 C11 123.2(7) . .
N1 C13 C14 123.1(7) . .
C13 C14 C10 118.8(7) . .
O4 C15 O3 122.7(7) . .
O4 C15 C16 119.1(6) . .
O3 C15 C16 118.2(6) . .
C21 C16 C17 120.0(6) . .
C21 C16 C15 121.2(6) . .
C17 C16 C15 118.8(6) . .
C18 C17 C16 119.7(7) . .
C17 C18 C19 121.7(6) . .
C18 C19 C20 116.6(7) . .
C18 C19 C22 124.5(7) . .
C20 C19 C22 118.9(7) . .
C21 C20 C19 122.6(8) . .
C16 C21 C20 119.4(7) . .
C23 C22 C19 124.5(8) . .
C22 C23 C24 123.9(8) . .
C25 C24 C28 117.1(6) . .
C25 C24 C23 119.8(7) . .
C28 C24 C23 123.1(7) . .
C24 C25 C26 119.5(6) . .
N2 C26 C25 123.5(6) . .
N2 C27 C28 123.2(8) . .
C27 C28 C24 119.1(7) . .

loop_
_geom_bond_atom_site_label_1
_geom_bond_atom_site_label_2
_geom_bond_distance
_geom_bond_site_symmetry_2
Zn1 O3 1.953(5) .
Zn1 O3 1.953(5) 2_855
Zn1 N1 2.077(5) .
Zn1 N1 2.077(5) 2_855
Zn2 N2 2.085(6) .
Zn2 N2 2.085(6) 2_956
Zn2 O1 2.088(5) 2_975
Zn2 O1 2.088(5) 1_576
Zn2 O2 2.297(6) 1_576
Zn2 O2 2.297(6) 2_975
Zn2 C1 2.528(6) 1_576
Zn2 C1 2.528(6) 2_975
O1 C1 1.228(9) .
O1 Zn2 2.088(5) 1_534
O2 C1 1.253(9) .
O2 Zn2 2.297(6) 1_534
O3 C15 1.274(9) .
O4 C15 1.230(9) .
N1 C13 1.318(9) .
N1 C12 1.326(8) .
N2 C26 1.321(9) .
N2 C27 1.339(9) .
C1 C2 1.499(8) .
C1 Zn2 2.528(6) 1_534
C2 C3 1.364(10) .
C2 C7 1.396(9) .
C3 C4 1.404(10) .
C4 C5 1.373(11) .
C5 C6 1.377(13) .
C5 C8 1.475(10) .
C6 C7 1.385(9) .
C8 C9 1.272(12) .
C9 C10 1.489(9) .
C10 C11 1.377(11) .
C10 C14 1.401(11) .
C11 C12 1.370(9) .
C13 C14 1.385(10) .
C15 C16 1.505(9) .
C16 C21 1.374(10) .
C16 C17 1.395(9) .
C17 C18 1.386(10) .
C18 C19 1.390(10) .
C19 C20 1.402(11) .
C19 C22 1.472(10) .
C20 C21 1.375(11) .
C22 C23 1.303(10) .
C23 C24 1.484(10) .
C24 C25 1.381(10) .
C24 C28 1.403(10) .
C25 C26 1.390(9) .
C27 C28 1.382(11) .
